data_4129873
loop_
_publ_author_name
'Shimizu, Daiki'
'Oh, Juwon'
'Furukawa, Ko'
'Kim, Dongho'
'Osuka, Atsuhiro'

_publ_section_title
;
 Triarylporphyrin meso-Oxy Radicals: Remarkable Chemical Stabilities and
 Oxidation to Oxophlorin \p-Cations.
;
_journal_issue 49
_journal_name_full 'Journal of the American Chemical Society'
_journal_page_first 15584
_journal_page_last 15594
_journal_paper_doi 10.1021/jacs.5b11223
_journal_volume 137
_journal_year 2015
_chemical_formula_moiety 'C62 H71 N4 Ni O'
_chemical_formula_sum 'C62 H71 N4 Ni O'
_chemical_formula_weight 946.92
_space_group_IT_number 2
_space_group_name_Hall '-P 1'
_space_group_name_H-M_alt 'P -1'
_symmetry_cell_setting triclinic
_symmetry_Int_Tables_number 2
_symmetry_space_group_name_Hall '-P 1'
_symmetry_space_group_name_H-M 'P -1'
_atom_sites_solution_hydrogens geom
_atom_sites_solution_primary direct
_atom_sites_solution_secondary difmap
_audit_creation_method SHELXL-97
_cell_angle_alpha 64.42(3)
_cell_angle_beta 80.99(3)
_cell_angle_gamma 70.34(2)
_cell_formula_units_Z 2
_cell_length_a 11.8998(18)
_cell_length_b 16.0028(5)
_cell_length_c 16.0810(6)
_cell_measurement_reflns_used 2234
_cell_measurement_temperature 93(2)
_cell_measurement_theta_max 68.2
_cell_measurement_theta_min 25.2
_cell_volume 2600.9(8)
_computing_structure_refinement 'SHELXL-97 (Sheldrick, 1997)'
_computing_structure_solution 'SHELXS-97 (Sheldrick, 1990)'
_diffrn_ambient_temperature 93(2)
_diffrn_detector_area_resol_mean 5.8140
_diffrn_measured_fraction_theta_full 0.976
_diffrn_measured_fraction_theta_max 0.976
_diffrn_measurement_device_type 'Rigaku XtaLAB P200'
_diffrn_measurement_method \w
_diffrn_radiation_monochromator graphite
_diffrn_radiation_source 'fine-focus sealed tube'
_diffrn_radiation_type CuK\a
_diffrn_radiation_wavelength 1.54187
_diffrn_reflns_av_R_equivalents 0.0282
_diffrn_reflns_av_sigmaI/netI 0.0213
_diffrn_reflns_limit_h_max 13
_diffrn_reflns_limit_h_min -13
_diffrn_reflns_limit_k_max 17
_diffrn_reflns_limit_k_min -18
_diffrn_reflns_limit_l_max 17
_diffrn_reflns_limit_l_min -18
_diffrn_reflns_number 31392
_diffrn_reflns_theta_full 62.99
_diffrn_reflns_theta_max 62.99
_diffrn_reflns_theta_min 6.80
_exptl_absorpt_coefficient_mu 0.875
_exptl_absorpt_correction_T_max 0.9658
_exptl_absorpt_correction_T_min 0.9176
_exptl_absorpt_correction_type multi-scan
_exptl_absorpt_process_details 'REQAB (Rigaku, 1998)'
_exptl_crystal_colour Brown
_exptl_crystal_density_diffrn 1.209
_exptl_crystal_density_method 'not measured'
_exptl_crystal_description Prism
_exptl_crystal_F_000 1014
_exptl_crystal_size_max 0.10
_exptl_crystal_size_mid 0.08
_exptl_crystal_size_min 0.04
_refine_diff_density_max 0.593
_refine_diff_density_min -0.373
_refine_diff_density_rms 0.051
_refine_ls_extinction_method none
_refine_ls_goodness_of_fit_ref 1.013
_refine_ls_hydrogen_treatment constr
_refine_ls_matrix_type full
_refine_ls_number_parameters 658
_refine_ls_number_reflns 8221
_refine_ls_number_restraints 18
_refine_ls_restrained_S_all 1.050
_refine_ls_R_factor_all 0.0493
_refine_ls_R_factor_gt 0.0409
_refine_ls_shift/su_max 0.001
_refine_ls_shift/su_mean 0.000
_refine_ls_structure_factor_coef Fsqd
_refine_ls_weighting_details 'calc w=1/[\s^2^(Fo^2^)+(0.0716P)^2^+1.4293P] where P=(Fo^2^+2Fc^2^)/3'
_refine_ls_weighting_scheme calc
_refine_ls_wR_factor_gt 0.1098
_refine_ls_wR_factor_ref 0.1171
_reflns_number_gt 7039
_reflns_number_total 8221
_reflns_threshold_expression >2sigma(I)
_cod_data_source_file ja5b11223_si_003.cif
_cod_data_source_block 50227ds2
_cod_database_code 4129873

loop_
_symmetry_equiv_pos_as_xyz
'x, y, z'
'-x, -y, -z'

loop_
_atom_site_label
_atom_site_type_symbol
_atom_site_fract_x
_atom_site_fract_y
_atom_site_fract_z
_atom_site_U_iso_or_equiv
_atom_site_adp_type
_atom_site_occupancy
_atom_site_symmetry_multiplicity
_atom_site_calc_flag
_atom_site_refinement_flags
_atom_site_disorder_assembly
_atom_site_disorder_group
Ni1 Ni 0.44603(3) 0.37196(2) 0.43428(2) 0.01980(12) Uani 1 1 d . . .
N1 N 0.57781(14) 0.27337(12) 0.41598(11) 0.0207(3) Uani 1 1 d . . .
N3 N 0.30625(15) 0.46161(12) 0.45896(11) 0.0235(4) Uani 1 1 d . . .
N4 N 0.38372(15) 0.40617(12) 0.31691(11) 0.0227(4) Uani 1 1 d . . .
O1 O 0.16357(15) 0.64108(11) 0.24821(11) 0.0374(4) Uani 1 1 d . . .
C1 C 0.41463(18) 0.35168(15) 0.26474(13) 0.0237(4) Uani 1 1 d . . .
N6 N 0.51282(14) 0.34278(11) 0.54787(11) 0.0210(3) Uani 1 1 d . . .
C8 C 0.57999(17) 0.22580(14) 0.36139(13) 0.0223(4) Uani 1 1 d . . .
C9 C 0.68460(17) 0.22807(14) 0.46060(13) 0.0221(4) Uani 1 1 d . . .
C10 C 0.30038(19) 0.48960(15) 0.26694(14) 0.0261(4) Uani 1 1 d . . .
C11 C 0.75332(18) 0.14932(15) 0.43612(14) 0.0259(4) Uani 1 1 d . . .
H1 H 0.8308 0.1071 0.4574 0.031 Uiso 1 1 calc R . .
C12 C 0.27875(18) 0.41386(15) 0.71338(14) 0.0244(4) Uani 1 1 d . . .
C13 C 0.51831(17) 0.20519(15) 0.23265(13) 0.0227(4) Uani 1 1 d . . .
C14 C 0.68699(18) 0.14638(15) 0.37693(14) 0.0259(4) Uani 1 1 d . . .
H2 H 0.7078 0.1001 0.3506 0.031 Uiso 1 1 calc R . .
C15 C 0.33263(18) 0.41248(14) 0.62313(13) 0.0235(4) Uani 1 1 d . . .
C16 C 0.22132(19) 0.53260(15) 0.39930(14) 0.0274(5) Uani 1 1 d . . .
C17 C 0.63215(17) 0.30163(14) 0.57126(13) 0.0215(4) Uani 1 1 d . . .
C18 C 0.50200(18) 0.26168(14) 0.28936(13) 0.0224(4) Uani 1 1 d . . .
C19 C 0.71764(18) 0.24971(14) 0.52775(13) 0.0226(4) Uani 1 1 d . . .
C20 C 0.45551(18) 0.36620(14) 0.61916(13) 0.0225(4) Uani 1 1 d . . .
C21 C 1.08146(18) 0.12441(16) 0.60616(15) 0.0301(5) Uani 1 1 d . . .
H3 H 1.1630 0.0973 0.6233 0.036 Uiso 1 1 calc R . .
C22 C 0.26369(18) 0.45920(14) 0.54545(14) 0.0244(4) Uani 1 1 d . . .
C23 C 0.55732(17) 0.23990(14) 0.14154(13) 0.0233(4) Uani 1 1 d . . .
H4 H 0.5766 0.2992 0.1158 0.028 Uiso 1 1 calc R . .
C24 C 0.54039(17) 0.10213(15) 0.12769(14) 0.0242(4) Uani 1 1 d . . .
H5 H 0.5474 0.0668 0.0915 0.029 Uiso 1 1 calc R . .
C25 C 0.87629(18) 0.14055(15) 0.64695(14) 0.0252(4) Uani 1 1 d . . .
H6 H 0.8159 0.1238 0.6914 0.030 Uiso 1 1 calc R . .
C26 C 0.49261(17) 0.11715(15) 0.27116(14) 0.0246(4) Uani 1 1 d . . .
H7 H 0.4681 0.0926 0.3340 0.030 Uiso 1 1 calc R . .
C27 C 0.99511(18) 0.09942(15) 0.67344(15) 0.0282(5) Uani 1 1 d . . .
C28 C 0.84396(17) 0.20537(14) 0.55721(14) 0.0234(4) Uani 1 1 d . . .
C29 C 0.2587(2) 0.49323(16) 0.73379(14) 0.0299(5) Uani 1 1 d . . .
H8 H 0.2804 0.5485 0.6900 0.036 Uiso 1 1 calc R . .
C30 C 1.05303(19) 0.18738(16) 0.51504(15) 0.0309(5) Uani 1 1 d . . .
C31 C 0.61134(18) 0.23111(15) -0.01331(14) 0.0264(4) Uani 1 1 d . . .
C32 C 0.5277(2) 0.33372(17) -0.06375(15) 0.0359(5) Uani 1 1 d . . .
H9 H 0.5574 0.3625 -0.1269 0.054 Uiso 1 1 calc R . .
H10 H 0.5248 0.3739 -0.0312 0.054 Uiso 1 1 calc R . .
H11 H 0.4474 0.3304 -0.0655 0.054 Uiso 1 1 calc R . .
C33 C 0.22733(19) 0.56119(15) 0.30028(15) 0.0290(5) Uani 1 1 d . . .
C34 C 0.64850(18) 0.30555(14) 0.65601(13) 0.0241(4) Uani 1 1 d . . .
H12 H 0.7222 0.2862 0.6849 0.029 Uiso 1 1 calc R . .
C35 C 0.56870(17) 0.18903(15) 0.08726(13) 0.0226(4) Uani 1 1 d . . .
C36 C 0.1961(2) 0.33010(17) 0.86217(16) 0.0346(5) Uani 1 1 d . . .
C37 C 0.6134(2) 0.16902(17) -0.06396(15) 0.0358(5) Uani 1 1 d . . .
H13 H 0.6684 0.1037 -0.0332 0.054 Uiso 1 1 calc R . .
H14 H 0.6400 0.1988 -0.1279 0.054 Uiso 1 1 calc R . .
H15 H 0.5330 0.1647 -0.0633 0.054 Uiso 1 1 calc R . .
C38 C 0.17695(19) 0.41069(16) 0.87983(15) 0.0306(5) Uani 1 1 d . . .
H16 H 0.1415 0.4098 0.9373 0.037 Uiso 1 1 calc R . .
C39 C 0.50218(17) 0.06470(15) 0.21925(14) 0.0247(4) Uani 1 1 d . A .
C40 C 0.93349(18) 0.22712(15) 0.49161(14) 0.0272(5) Uani 1 1 d . . .
H17 H 0.9120 0.2701 0.4296 0.033 Uiso 1 1 calc R . .
C41 C 0.53885(18) 0.34197(15) 0.68657(14) 0.0251(4) Uani 1 1 d . . .
H18 H 0.5206 0.3500 0.7428 0.030 Uiso 1 1 calc R . .
C42 C 0.2476(2) 0.33284(16) 0.77756(16) 0.0337(5) Uani 1 1 d . . .
H19 H 0.2618 0.2783 0.7634 0.040 Uiso 1 1 calc R . .
C43 C 0.2785(2) 0.48973(16) 0.18278(14) 0.0314(5) Uani 1 1 d . . .
H20 H 0.2260 0.5408 0.1356 0.038 Uiso 1 1 calc R . .
C44 C 0.2068(2) 0.49333(16) 0.81815(15) 0.0307(5) Uani 1 1 d . B .
C45 C 0.4728(2) -0.03185(16) 0.26166(15) 0.0324(5) Uani 1 1 d . . .
C46 C 0.14673(19) 0.52684(16) 0.53674(15) 0.0310(5) Uani 1 1 d . . .
H21 H 0.0957 0.5364 0.5857 0.037 Uiso 1 1 calc R . .
C47 C 0.3468(2) 0.40303(16) 0.18267(14) 0.0295(5) Uani 1 1 d . . .
H22 H 0.3490 0.3806 0.1364 0.035 Uiso 1 1 calc R . .
C48 C 1.0274(2) 0.02568(18) 0.77220(16) 0.0384(6) Uani 1 1 d . . .
C49 C 0.7379(2) 0.23672(18) -0.01627(15) 0.0359(5) Uani 1 1 d . . .
H23 H 0.7928 0.1710 0.0131 0.054 Uiso 1 1 calc R . .
H24 H 0.7391 0.2755 0.0168 0.054 Uiso 1 1 calc R . .
H25 H 0.7629 0.2672 -0.0805 0.054 Uiso 1 1 calc R . .
C50 C 1.1482(2) 0.21149(18) 0.43891(18) 0.0418(6) Uani 1 1 d . . .
C51 C 0.1224(2) 0.57462(17) 0.44565(16) 0.0334(5) Uani 1 1 d . . .
H26 H 0.0528 0.6262 0.4181 0.040 Uiso 1 1 calc R . .
C52 C 1.1432(2) 0.1685(2) 0.37044(19) 0.0518(7) Uani 1 1 d . . .
H27 H 1.0634 0.1969 0.3438 0.078 Uiso 1 1 calc R . .
H28 H 1.1605 0.0979 0.4030 0.078 Uiso 1 1 calc R . .
H29 H 1.2025 0.1835 0.3211 0.078 Uiso 1 1 calc R . .
C53 C 1.2732(2) 0.1678(2) 0.4773(2) 0.0563(8) Uani 1 1 d . . .
H30 H 1.3304 0.1863 0.4271 0.084 Uiso 1 1 calc R . .
H31 H 1.2927 0.0968 0.5066 0.084 Uiso 1 1 calc R . .
H32 H 1.2774 0.1919 0.5230 0.084 Uiso 1 1 calc R . .
C54 C 1.1220(2) 0.3208(2) 0.38745(19) 0.0485(7) Uani 1 1 d . . .
H33 H 1.1242 0.3487 0.4305 0.073 Uiso 1 1 calc R . .
H34 H 1.0427 0.3490 0.3600 0.073 Uiso 1 1 calc R . .
H35 H 1.1822 0.3351 0.3386 0.073 Uiso 1 1 calc R . .
C56 C 0.1805(2) 0.57864(18) 0.84529(16) 0.0403(6) Uani 1 1 d . . .
C58 C 1.1552(2) 0.0103(2) 0.79444(18) 0.0493(7) Uani 1 1 d . . .
H39 H 1.2115 -0.0209 0.7573 0.074 Uiso 1 1 calc R . .
H40 H 1.1700 -0.0314 0.8600 0.074 Uiso 1 1 calc R . .
H41 H 1.1659 0.0732 0.7802 0.074 Uiso 1 1 calc R . .
C59 C 0.9413(2) 0.0585(2) 0.84092(18) 0.0574(8) Uani 1 1 d . . .
H42 H 0.9419 0.1230 0.8316 0.086 Uiso 1 1 calc R . .
H43 H 0.9662 0.0121 0.9039 0.086 Uiso 1 1 calc R . .
H44 H 0.8605 0.0613 0.8314 0.086 Uiso 1 1 calc R . .
C61 C 0.1576(3) 0.24322(19) 0.93472(19) 0.0512(7) Uani 1 1 d . . .
C63 C 0.02329(19) 0.2749(2) 0.94566(19) 0.0658(9) Uani 1 1 d U . .
H48 H -0.0136 0.2969 0.8865 0.099 Uiso 1 1 calc R . .
H49 H -0.0013 0.3282 0.9658 0.099 Uiso 1 1 calc R . .
H50 H -0.0023 0.2200 0.9918 0.099 Uiso 1 1 calc R . .
C65 C 1.01815(18) -0.07198(17) 0.78239(18) 0.0535(7) Uani 1 1 d R . .
H51 H 0.9362 -0.0640 0.7702 0.080 Uiso 1 1 d R . .
H52 H 1.0395 -0.1207 0.8452 0.080 Uiso 1 1 d R . .
H53 H 1.0728 -0.0935 0.7383 0.080 Uiso 1 1 d R . .
C66 C 0.2124(3) 0.2116(3) 1.0284(2) 0.0857(13) Uani 1 1 d U . .
H54 H 0.1893 0.1554 1.0745 0.129 Uiso 1 1 calc R . .
H55 H 0.1832 0.2654 1.0481 0.129 Uiso 1 1 calc R . .
H56 H 0.2996 0.1940 1.0223 0.129 Uiso 1 1 calc R . .
C69 C 0.1992(7) 0.1577(3) 0.9103(4) 0.170(3) Uani 1 1 d U . .
H57 H 0.1828 0.1015 0.9620 0.255 Uiso 1 1 calc R . .
H58 H 0.2852 0.1430 0.8972 0.255 Uiso 1 1 calc R . .
H59 H 0.1570 0.1724 0.8557 0.255 Uiso 1 1 calc R . .
C77 C 0.3820(7) -0.0293(5) 0.2058(4) 0.0513(17) Uani 0.569(8) 1 d P A 1
H72 H 0.4108 -0.0137 0.1420 0.077 Uiso 0.569(8) 1 calc PR A 1
H73 H 0.3070 0.0204 0.2073 0.077 Uiso 0.569(8) 1 calc PR A 1
H74 H 0.3683 -0.0929 0.2314 0.077 Uiso 0.569(8) 1 calc PR A 1
C78 C 0.4334(6) -0.0600(4) 0.3625(3) 0.0443(15) Uani 0.569(8) 1 d P A 1
H75 H 0.4163 -0.1221 0.3861 0.066 Uiso 0.569(8) 1 calc PR A 1
H76 H 0.3613 -0.0097 0.3675 0.066 Uiso 0.569(8) 1 calc PR A 1
H77 H 0.4972 -0.0662 0.3985 0.066 Uiso 0.569(8) 1 calc PR A 1
C79 C 0.5903(5) -0.1133(3) 0.2627(6) 0.057(2) Uani 0.569(8) 1 d P A 1
H78 H 0.6505 -0.1137 0.2981 0.086 Uiso 0.569(8) 1 calc PR A 1
H79 H 0.6195 -0.1012 0.1993 0.086 Uiso 0.569(8) 1 calc PR A 1
H80 H 0.5749 -0.1764 0.2913 0.086 Uiso 0.569(8) 1 calc PR A 1
C74 C 0.3501(8) -0.0161(6) 0.3144(6) 0.063(3) Uani 0.431(8) 1 d P A 2
H81 H 0.3236 -0.0738 0.3348 0.094 Uiso 0.431(8) 1 calc PR A 2
H82 H 0.2906 0.0407 0.2733 0.094 Uiso 0.431(8) 1 calc PR A 2
H83 H 0.3596 -0.0054 0.3682 0.094 Uiso 0.431(8) 1 calc PR A 2
C75 C 0.5632(9) -0.1065(5) 0.3276(8) 0.071(3) Uani 0.431(8) 1 d P A 2
H84 H 0.5416 -0.1670 0.3562 0.106 Uiso 0.431(8) 1 calc PR A 2
H85 H 0.5685 -0.0854 0.3753 0.106 Uiso 0.431(8) 1 calc PR A 2
H86 H 0.6405 -0.1174 0.2958 0.106 Uiso 0.431(8) 1 calc PR A 2
C76 C 0.4538(10) -0.0640(6) 0.1906(5) 0.049(2) Uani 0.431(8) 1 d P A 2
H87 H 0.5289 -0.0791 0.1573 0.074 Uiso 0.431(8) 1 calc PR A 2
H88 H 0.3930 -0.0118 0.1470 0.074 Uiso 0.431(8) 1 calc PR A 2
H89 H 0.4272 -0.1221 0.2216 0.074 Uiso 0.431(8) 1 calc PR A 2
C83 C 0.2236(3) 0.6602(2) 0.7744(2) 0.0631(9) Uani 1 1 d . B 3
H90 H 0.3096 0.6360 0.7643 0.095 Uiso 1 1 calc R B 3
H91 H 0.2074 0.7117 0.7962 0.095 Uiso 1 1 calc R B 3
H92 H 0.1818 0.6863 0.7164 0.095 Uiso 1 1 calc R B 3
C84 C 0.0435(3) 0.6189(2) 0.8561(2) 0.0577(8) Uani 1 1 d . B 3
H93 H 0.0248 0.6768 0.8688 0.087 Uiso 1 1 calc R B 3
H94 H 0.0144 0.5692 0.9074 0.087 Uiso 1 1 calc R B 3
H95 H 0.0047 0.6360 0.7991 0.087 Uiso 1 1 calc R B 3
C85 C 0.2365(3) 0.5446(2) 0.9376(2) 0.0583(8) Uani 1 1 d . B 3
H96 H 0.3233 0.5191 0.9325 0.087 Uiso 1 1 calc R B 3
H97 H 0.2054 0.4934 0.9846 0.087 Uiso 1 1 calc R B 3
H98 H 0.2167 0.5994 0.9553 0.087 Uiso 1 1 calc R B 3

loop_
_atom_site_aniso_label
_atom_site_aniso_U_11
_atom_site_aniso_U_22
_atom_site_aniso_U_33
_atom_site_aniso_U_23
_atom_site_aniso_U_13
_atom_site_aniso_U_12
Ni1 0.02392(19) 0.02459(19) 0.01432(18) -0.01075(14) 0.00434(13) -0.00970(14)
N1 0.0257(9) 0.0266(8) 0.0149(8) -0.0110(7) 0.0067(6) -0.0137(7)
N3 0.0289(9) 0.0263(9) 0.0193(8) -0.0123(7) 0.0029(7) -0.0103(7)
N4 0.0288(9) 0.0260(9) 0.0167(8) -0.0099(7) 0.0040(7) -0.0128(7)
O1 0.0477(9) 0.0314(8) 0.0294(8) -0.0118(7) -0.0091(7) -0.0044(7)
C1 0.0316(11) 0.0294(11) 0.0157(9) -0.0115(8) 0.0062(8) -0.0158(9)
N6 0.0246(8) 0.0245(8) 0.0166(8) -0.0109(7) 0.0058(6) -0.0100(7)
C8 0.0264(10) 0.0291(10) 0.0169(10) -0.0123(8) 0.0096(8) -0.0155(8)
C9 0.0218(10) 0.0288(10) 0.0184(10) -0.0113(8) 0.0074(8) -0.0122(8)
C10 0.0339(11) 0.0275(10) 0.0188(10) -0.0082(8) 0.0004(8) -0.0135(9)
C11 0.0227(10) 0.0342(11) 0.0250(11) -0.0180(9) 0.0065(8) -0.0088(9)
C12 0.0244(10) 0.0316(11) 0.0194(10) -0.0142(9) 0.0054(8) -0.0084(8)
C13 0.0245(10) 0.0303(10) 0.0188(10) -0.0139(8) 0.0048(8) -0.0119(8)
C14 0.0289(11) 0.0323(11) 0.0239(10) -0.0192(9) 0.0087(8) -0.0120(9)
C15 0.0289(11) 0.0256(10) 0.0205(10) -0.0129(8) 0.0064(8) -0.0119(8)
C16 0.0312(11) 0.0283(11) 0.0249(11) -0.0135(9) -0.0011(9) -0.0078(9)
C17 0.0243(10) 0.0254(10) 0.0186(10) -0.0103(8) 0.0042(8) -0.0124(8)
C18 0.0285(10) 0.0300(10) 0.0151(9) -0.0111(8) 0.0103(8) -0.0184(9)
C19 0.0264(10) 0.0272(10) 0.0179(10) -0.0098(8) 0.0063(8) -0.0148(8)
C20 0.0298(11) 0.0242(10) 0.0161(9) -0.0104(8) 0.0045(8) -0.0103(8)
C21 0.0211(10) 0.0353(12) 0.0368(12) -0.0178(10) 0.0026(9) -0.0092(9)
C22 0.0268(10) 0.0282(10) 0.0219(10) -0.0144(9) 0.0063(8) -0.0103(8)
C23 0.0271(10) 0.0271(10) 0.0207(10) -0.0117(8) 0.0047(8) -0.0136(8)
C24 0.0241(10) 0.0327(11) 0.0243(10) -0.0181(9) 0.0034(8) -0.0116(8)
C25 0.0249(10) 0.0306(11) 0.0242(10) -0.0141(9) 0.0060(8) -0.0121(9)
C26 0.0262(10) 0.0322(11) 0.0187(10) -0.0116(9) 0.0066(8) -0.0141(9)
C27 0.0266(11) 0.0328(11) 0.0296(11) -0.0171(9) 0.0037(9) -0.0103(9)
C28 0.0231(10) 0.0288(10) 0.0254(10) -0.0166(9) 0.0066(8) -0.0121(8)
C29 0.0377(12) 0.0320(11) 0.0219(11) -0.0115(9) 0.0074(9) -0.0155(9)
C30 0.0269(11) 0.0360(12) 0.0340(12) -0.0182(10) 0.0101(9) -0.0140(9)
C31 0.0309(11) 0.0346(11) 0.0180(10) -0.0138(9) 0.0056(8) -0.0134(9)
C32 0.0465(14) 0.0387(13) 0.0214(11) -0.0128(10) 0.0026(10) -0.0122(11)
C33 0.0337(11) 0.0286(11) 0.0270(11) -0.0123(9) -0.0021(9) -0.0101(9)
C34 0.0278(11) 0.0294(10) 0.0203(10) -0.0132(9) 0.0007(8) -0.0111(9)
C35 0.0209(10) 0.0317(11) 0.0198(10) -0.0150(9) 0.0040(8) -0.0096(8)
C36 0.0350(12) 0.0370(12) 0.0317(12) -0.0145(10) 0.0135(10) -0.0163(10)
C37 0.0516(14) 0.0413(13) 0.0213(11) -0.0181(10) 0.0079(10) -0.0185(11)
C38 0.0320(11) 0.0387(12) 0.0223(11) -0.0144(9) 0.0103(9) -0.0143(9)
C39 0.0237(10) 0.0309(11) 0.0246(10) -0.0139(9) 0.0054(8) -0.0134(8)
C40 0.0279(11) 0.0322(11) 0.0236(11) -0.0136(9) 0.0070(8) -0.0119(9)
C41 0.0328(11) 0.0296(11) 0.0173(10) -0.0143(9) 0.0042(8) -0.0104(9)
C42 0.0384(12) 0.0338(12) 0.0348(13) -0.0192(10) 0.0149(10) -0.0177(10)
C43 0.0414(13) 0.0319(11) 0.0186(10) -0.0076(9) -0.0029(9) -0.0109(10)
C44 0.0353(12) 0.0361(12) 0.0231(11) -0.0145(9) 0.0077(9) -0.0139(10)
C45 0.0394(13) 0.0353(12) 0.0311(12) -0.0162(10) 0.0085(10) -0.0222(10)
C46 0.0285(11) 0.0401(12) 0.0280(11) -0.0207(10) 0.0054(9) -0.0081(9)
C47 0.0406(12) 0.0351(12) 0.0174(10) -0.0129(9) 0.0017(9) -0.0149(10)
C48 0.0276(12) 0.0480(14) 0.0289(12) -0.0107(11) 0.0008(9) -0.0056(10)
C49 0.0396(13) 0.0491(14) 0.0246(11) -0.0163(10) 0.0105(10) -0.0233(11)
C50 0.0278(12) 0.0476(14) 0.0419(14) -0.0135(12) 0.0126(10) -0.0139(10)
C51 0.0293(11) 0.0361(12) 0.0340(12) -0.0187(10) -0.0032(9) -0.0017(9)
C52 0.0453(15) 0.0618(17) 0.0426(15) -0.0238(13) 0.0191(12) -0.0146(13)
C53 0.0276(13) 0.0724(19) 0.0518(17) -0.0143(14) 0.0137(11) -0.0156(13)
C54 0.0332(13) 0.0550(16) 0.0494(16) -0.0143(13) 0.0157(11) -0.0202(12)
C56 0.0566(15) 0.0408(13) 0.0279(12) -0.0188(11) 0.0108(11) -0.0184(12)
C58 0.0365(14) 0.0646(17) 0.0363(14) -0.0147(13) -0.0045(11) -0.0089(12)
C59 0.0433(15) 0.084(2) 0.0265(13) -0.0213(14) -0.0022(11) 0.0027(14)
C61 0.0645(18) 0.0450(15) 0.0470(16) -0.0210(13) 0.0337(13) -0.0323(13)
C63 0.0622(19) 0.092(2) 0.0424(16) -0.0043(15) 0.0015(13) -0.0547(18)
C65 0.0526(16) 0.0434(15) 0.0445(15) -0.0004(12) 0.0019(12) -0.0152(12)
C66 0.0490(17) 0.077(2) 0.072(2) 0.0304(18) -0.0054(16) -0.0284(16)
C69 0.284(7) 0.078(3) 0.162(5) -0.071(3) 0.167(5) -0.119(4)
C77 0.065(4) 0.055(4) 0.048(3) -0.013(3) -0.004(3) -0.045(3)
C78 0.062(4) 0.042(3) 0.035(3) -0.013(2) 0.014(2) -0.034(3)
C79 0.050(3) 0.027(2) 0.079(5) -0.009(3) 0.015(3) -0.016(2)
C74 0.084(6) 0.072(5) 0.075(6) -0.051(5) 0.051(5) -0.069(5)
C75 0.097(7) 0.040(4) 0.076(7) -0.001(4) -0.029(6) -0.039(4)
C76 0.077(6) 0.043(4) 0.047(4) -0.020(3) 0.011(4) -0.043(4)
C83 0.100(2) 0.0543(17) 0.0562(18) -0.0390(15) 0.0325(17) -0.0422(17)
C84 0.0635(19) 0.0513(16) 0.0545(18) -0.0291(14) 0.0078(14) -0.0062(14)
C85 0.082(2) 0.0558(17) 0.0481(17) -0.0350(14) -0.0069(15) -0.0134(15)

loop_
_atom_type_symbol
_atom_type_description
_atom_type_scat_dispersion_real
_atom_type_scat_dispersion_imag
_atom_type_scat_source
C C 0.0181 0.0091 'International Tables Vol C Tables 4.2.6.8 and 6.1.1.4'
H H 0.0000 0.0000 'International Tables Vol C Tables 4.2.6.8 and 6.1.1.4'
N N 0.0311 0.0180 'International Tables Vol C Tables 4.2.6.8 and 6.1.1.4'
O O 0.0492 0.0322 'International Tables Vol C Tables 4.2.6.8 and 6.1.1.4'
Ni Ni -3.0029 0.5091 'International Tables Vol C Tables 4.2.6.8 and 6.1.1.4'
Zn Zn -1.5491 0.6778 'International Tables Vol C Tables 4.2.6.8 and 6.1.1.4'

loop_
_geom_angle_atom_site_label_1
_geom_angle_atom_site_label_2
_geom_angle_atom_site_label_3
_geom_angle
N1 Ni1 N6 89.93(8)
N1 Ni1 N3 174.51(7)
N6 Ni1 N3 89.96(8)
N1 Ni1 N4 90.03(8)
N6 Ni1 N4 176.92(7)
N3 Ni1 N4 90.37(8)
C9 N1 C8 105.65(16)
C9 N1 Ni1 127.58(13)
C8 N1 Ni1 126.45(13)
C16 N3 C22 105.20(17)
C16 N3 Ni1 128.10(14)
C22 N3 Ni1 126.30(14)
C10 N4 C1 105.28(16)
C10 N4 Ni1 127.20(14)
C1 N4 Ni1 127.52(14)
N4 C1 C18 124.09(18)
N4 C1 C47 109.63(18)
C18 C1 C47 126.25(19)
C20 N6 C17 105.43(16)
C20 N6 Ni1 127.59(14)
C17 N6 Ni1 126.72(13)
N1 C8 C18 124.34(18)
N1 C8 C14 109.87(17)
C18 C8 C14 124.62(19)
N1 C9 C19 124.92(18)
N1 C9 C11 110.28(17)
C19 C9 C11 124.55(19)
N4 C10 C43 111.12(19)
N4 C10 C33 125.19(18)
C43 C10 C33 122.8(2)
C14 C11 C9 106.91(19)
C14 C11 H1 126.5
C9 C11 H1 126.5
C29 C12 C42 119.62(19)
C29 C12 C15 121.89(18)
C42 C12 C15 118.49(19)
C23 C13 C26 119.56(19)
C23 C13 C18 120.83(17)
C26 C13 C18 119.61(17)
C11 C14 C8 107.15(18)
C11 C14 H2 126.4
C8 C14 H2 126.4
C22 C15 C20 121.17(18)
C22 C15 C12 120.36(18)
C20 C15 C12 118.42(18)
N3 C16 C51 111.59(19)
N3 C16 C33 124.78(19)
C51 C16 C33 123.6(2)
N6 C17 C19 124.02(18)
N6 C17 C34 109.74(17)
C19 C17 C34 125.33(19)
C8 C18 C1 122.01(19)
C8 C18 C13 118.81(18)
C1 C18 C13 119.03(18)
C17 C19 C9 120.66(18)
C17 C19 C28 121.61(18)
C9 C19 C28 117.36(18)
N6 C20 C15 124.93(18)
N6 C20 C41 110.47(17)
C15 C20 C41 124.52(19)
C30 C21 C27 122.6(2)
C30 C21 H3 118.7
C27 C21 H3 118.7
C15 C22 N3 124.21(18)
C15 C22 C46 125.36(19)
N3 C22 C46 109.42(18)
C13 C23 C35 121.04(18)
C13 C23 H4 119.5
C35 C23 H4 119.5
C35 C24 C39 122.68(19)
C35 C24 H5 118.7
C39 C24 H5 118.7
C28 C25 C27 121.51(19)
C28 C25 H6 119.2
C27 C25 H6 119.2
C39 C26 C13 121.09(18)
C39 C26 H7 119.5
C13 C26 H7 119.5
C25 C27 C21 117.7(2)
C25 C27 C48 119.92(19)
C21 C27 C48 122.29(19)
C25 C28 C40 118.87(19)
C25 C28 C19 122.20(18)
C40 C28 C19 118.90(18)
C12 C29 C44 120.9(2)
C12 C29 H8 119.6
C44 C29 H8 119.6
C40 C30 C21 117.86(19)
C40 C30 C50 119.1(2)
C21 C30 C50 123.0(2)
C37 C31 C49 107.96(18)
C37 C31 C32 108.83(18)
C49 C31 C32 108.91(18)
C37 C31 C35 112.12(17)
C49 C31 C35 109.80(17)
C32 C31 C35 109.17(17)
C31 C32 H9 109.5
C31 C32 H10 109.5
H9 C32 H10 109.5
C31 C32 H11 109.5
H9 C32 H11 109.5
H10 C32 H11 109.5
O1 C33 C10 121.9(2)
O1 C33 C16 120.5(2)
C10 C33 C16 117.26(18)
C41 C34 C17 106.68(18)
C41 C34 H12 126.7
C17 C34 H12 126.7
C24 C35 C23 117.74(18)
C24 C35 C31 123.38(18)
C23 C35 C31 118.88(17)
C38 C36 C42 117.5(2)
C38 C36 C61 119.2(2)
C42 C36 C61 123.3(2)
C31 C37 H13 109.5
C31 C37 H14 109.5
H13 C37 H14 109.5
C31 C37 H15 109.5
H13 C37 H15 109.5
H14 C37 H15 109.5
C36 C38 C44 123.5(2)
C36 C38 H16 118.2
C44 C38 H16 118.2
C26 C39 C24 117.87(18)
C26 C39 C45 120.96(18)
C24 C39 C45 121.17(19)
C30 C40 C28 121.4(2)
C30 C40 H17 119.3
C28 C40 H17 119.3
C34 C41 C20 107.50(18)
C34 C41 H18 126.2
C20 C41 H18 126.2
C36 C42 C12 121.2(2)
C36 C42 H19 119.4
C12 C42 H19 119.4
C47 C43 C10 106.63(19)
C47 C43 H20 126.7
C10 C43 H20 126.7
C38 C44 C29 117.3(2)
C38 C44 C56 118.78(19)
C29 C44 C56 123.9(2)
C75 C45 C77 136.3(4)
C75 C45 C76 111.7(5)
C77 C45 C76 35.4(3)
C75 C45 C78 65.1(5)
C77 C45 C78 111.1(4)
C76 C45 C78 130.9(4)
C75 C45 C39 110.2(3)
C77 C45 C39 110.6(3)
C76 C45 C39 113.4(3)
C78 C45 C39 112.9(2)
C75 C45 C79 42.1(4)
C77 C45 C79 109.7(4)
C76 C45 C79 75.7(5)
C78 C45 C79 104.9(4)
C39 C45 C79 107.5(2)
C75 C45 C74 108.3(6)
C77 C45 C74 72.8(4)
C76 C45 C74 105.1(5)
C78 C45 C74 44.5(4)
C39 C45 C74 107.8(3)
C79 C45 C74 140.8(4)
C51 C46 C22 107.04(19)
C51 C46 H21 126.5
C22 C46 H21 126.5
C43 C47 C1 107.26(19)
C43 C47 H22 126.4
C1 C47 H22 126.4
C59 C48 C27 110.7(2)
C59 C48 C58 109.2(2)
C27 C48 C58 111.5(2)
C59 C48 C65 108.9(2)
C27 C48 C65 108.1(2)
C58 C48 C65 108.3(2)
C31 C49 H23 109.5
C31 C49 H24 109.5
H23 C49 H24 109.5
C31 C49 H25 109.5
H23 C49 H25 109.5
H24 C49 H25 109.5
C53 C50 C54 109.2(2)
C53 C50 C30 112.2(2)
C54 C50 C30 110.3(2)
C53 C50 C52 108.2(2)
C54 C50 C52 108.9(2)
C30 C50 C52 108.1(2)
C46 C51 C16 106.58(19)
C46 C51 H26 126.7
C16 C51 H26 126.7
C50 C52 H27 109.5
C50 C52 H28 109.5
H27 C52 H28 109.5
C50 C52 H29 109.5
H27 C52 H29 109.5
H28 C52 H29 109.5
C50 C53 H30 109.5
C50 C53 H31 109.5
H30 C53 H31 109.5
C50 C53 H32 109.5
H30 C53 H32 109.5
H31 C53 H32 109.5
C50 C54 H33 109.5
C50 C54 H34 109.5
H33 C54 H34 109.5
C50 C54 H35 109.5
H33 C54 H35 109.5
H34 C54 H35 109.5
C83 C56 C85 109.4(2)
C83 C56 C44 112.8(2)
C85 C56 C44 110.3(2)
C83 C56 C84 107.8(2)
C85 C56 C84 107.9(2)
C44 C56 C84 108.5(2)
C48 C58 H39 109.5
C48 C58 H40 109.5
H39 C58 H40 109.5
C48 C58 H41 109.5
H39 C58 H41 109.5
H40 C58 H41 109.5
C48 C59 H42 109.5
C48 C59 H43 109.5
H42 C59 H43 109.5
C48 C59 H44 109.5
H42 C59 H44 109.5
H43 C59 H44 109.5
C69 C61 C63 111.1(4)
C69 C61 C36 112.1(2)
C63 C61 C36 108.7(2)
C69 C61 C66 107.4(4)
C63 C61 C66 107.9(2)
C36 C61 C66 109.4(2)
C61 C63 H48 109.5
C61 C63 H49 109.5
H48 C63 H49 109.5
C61 C63 H50 109.5
H48 C63 H50 109.5
H49 C63 H50 109.5
C48 C65 H51 109.5
C48 C65 H52 109.5
H51 C65 H52 109.4
C48 C65 H53 109.5
H51 C65 H53 109.5
H52 C65 H53 109.4
C61 C66 H54 109.5
C61 C66 H55 109.5
H54 C66 H55 109.5
C61 C66 H56 109.5
H54 C66 H56 109.5
H55 C66 H56 109.5
C61 C69 H57 109.5
C61 C69 H58 109.5
H57 C69 H58 109.5
C61 C69 H59 109.5
H57 C69 H59 109.5
H58 C69 H59 109.5
C45 C77 H72 109.5
C45 C77 H73 109.5
C45 C77 H74 109.5
C45 C78 H75 109.5
C45 C78 H76 109.5
C45 C78 H77 109.5
C45 C79 H78 109.5
C45 C79 H79 109.5
C45 C79 H80 109.5
C45 C74 H81 109.5
C45 C74 H82 109.5
H81 C74 H82 109.5
C45 C74 H83 109.5
H81 C74 H83 109.5
H82 C74 H83 109.5
C45 C75 H84 109.5
C45 C75 H85 109.5
H84 C75 H85 109.5
C45 C75 H86 109.5
H84 C75 H86 109.5
H85 C75 H86 109.5
C45 C76 H87 109.5
C45 C76 H88 109.5
H87 C76 H88 109.5
C45 C76 H89 109.5
H87 C76 H89 109.5
H88 C76 H89 109.5
C56 C83 H90 109.5
C56 C83 H91 109.5
C56 C83 H92 109.5
C56 C84 H93 109.5
C56 C84 H94 109.5
C56 C84 H95 109.5
C56 C85 H96 109.5
C56 C85 H97 109.5
C56 C85 H98 109.5

loop_
_geom_bond_atom_site_label_1
_geom_bond_atom_site_label_2
_geom_bond_distance
Ni1 N1 1.9043(17)
Ni1 N6 1.9118(17)
Ni1 N3 1.9135(18)
Ni1 N4 1.9196(17)
N1 C9 1.368(3)
N1 C8 1.381(3)
N3 C16 1.350(3)
N3 C22 1.392(3)
N4 C10 1.358(3)
N4 C1 1.385(3)
O1 C33 1.238(3)
C1 C18 1.393(3)
C1 C47 1.421(3)
N6 C20 1.369(3)
N6 C17 1.384(3)
C8 C18 1.392(3)
C8 C14 1.427(3)
C9 C19 1.410(3)
C9 C11 1.430(3)
C10 C43 1.417(3)
C10 C33 1.439(3)
C11 C14 1.353(3)
C11 H1 0.9500
C12 C29 1.382(3)
C12 C42 1.390(3)
C12 C15 1.498(3)
C13 C23 1.389(3)
C13 C26 1.392(3)
C13 C18 1.492(3)
C14 H2 0.9500
C15 C22 1.376(3)
C15 C20 1.405(3)
C16 C51 1.421(3)
C16 C33 1.452(3)
C17 C19 1.387(3)
C17 C34 1.437(3)
C19 C28 1.484(3)
C20 C41 1.423(3)
C21 C30 1.388(3)
C21 C27 1.393(3)
C21 H3 0.9500
C22 C46 1.430(3)
C23 C35 1.395(3)
C23 H4 0.9500
C24 C35 1.391(3)
C24 C39 1.395(3)
C24 H5 0.9500
C25 C28 1.385(3)
C25 C27 1.391(3)
C25 H6 0.9500
C26 C39 1.387(3)
C26 H7 0.9500
C27 C48 1.527(3)
C28 C40 1.396(3)
C29 C44 1.400(3)
C29 H8 0.9500
C30 C40 1.386(3)
C30 C50 1.544(3)
C31 C37 1.526(3)
C31 C49 1.531(3)
C31 C32 1.532(3)
C31 C35 1.536(3)
C32 H9 0.9800
C32 H10 0.9800
C32 H11 0.9800
C34 C41 1.348(3)
C34 H12 0.9500
C36 C38 1.376(3)
C36 C42 1.391(3)
C36 C61 1.538(3)
C37 H13 0.9800
C37 H14 0.9800
C37 H15 0.9800
C38 C44 1.390(3)
C38 H16 0.9500
C39 C45 1.534(3)
C40 H17 0.9500
C41 H18 0.9500
C42 H19 0.9500
C43 C47 1.352(3)
C43 H20 0.9500
C44 C56 1.529(3)
C45 C75 1.452(8)
C45 C77 1.489(6)
C45 C76 1.512(8)
C45 C78 1.524(5)
C45 C79 1.555(6)
C45 C74 1.569(7)
C46 C51 1.353(3)
C46 H21 0.9500
C47 H22 0.9500
C48 C59 1.526(4)
C48 C58 1.531(3)
C48 C65 1.539(4)
C49 H23 0.9800
C49 H24 0.9800
C49 H25 0.9800
C50 C53 1.516(4)
C50 C54 1.518(4)
C50 C52 1.546(4)
C51 H26 0.9500
C52 H27 0.9800
C52 H28 0.9800
C52 H29 0.9800
C53 H30 0.9800
C53 H31 0.9800
C53 H32 0.9800
C54 H33 0.9800
C54 H34 0.9800
C54 H35 0.9800
C56 C83 1.499(4)
C56 C85 1.520(4)
C56 C84 1.551(4)
C58 H39 0.9800
C58 H40 0.9800
C58 H41 0.9800
C59 H42 0.9800
C59 H43 0.9800
C59 H44 0.9800
C61 C69 1.489(5)
C61 C63 1.512(4)
C61 C66 1.543(5)
C63 H48 0.9800
C63 H49 0.9800
C63 H50 0.9800
C65 H51 0.9800
C65 H52 0.9800
C65 H53 0.9798
C66 H54 0.9800
C66 H55 0.9800
C66 H56 0.9800
C69 H57 0.9800
C69 H58 0.9800
C69 H59 0.9800
C77 H72 0.9800
C77 H73 0.9800
C77 H74 0.9800
C78 H75 0.9800
C78 H76 0.9800
C78 H77 0.9800
C79 H78 0.9800
C79 H79 0.9800
C79 H80 0.9800
C74 H81 0.9800
C74 H82 0.9800
C74 H83 0.9800
C75 H84 0.9800
C75 H85 0.9800
C75 H86 0.9800
C76 H87 0.9800
C76 H88 0.9800
C76 H89 0.9800
C83 H90 0.9800
C83 H91 0.9800
C83 H92 0.9800
C84 H93 0.9800
C84 H94 0.9800
C84 H95 0.9800
C85 H96 0.9800
C85 H97 0.9800
C85 H98 0.9800

loop_
_geom_torsion_atom_site_label_1
_geom_torsion_atom_site_label_2
_geom_torsion_atom_site_label_3
_geom_torsion_atom_site_label_4
_geom_torsion
N6 Ni1 N1 C9 -15.18(16)
N3 Ni1 N1 C9 -104.0(7)
N4 Ni1 N1 C9 161.74(16)
N6 Ni1 N1 C8 157.50(15)
N3 Ni1 N1 C8 68.7(8)
N4 Ni1 N1 C8 -25.58(15)
N1 Ni1 N3 C16 -108.0(7)
N6 Ni1 N3 C16 163.19(17)
N4 Ni1 N3 C16 -13.74(17)
N1 Ni1 N3 C22 63.7(8)
N6 Ni1 N3 C22 -25.17(16)
N4 Ni1 N3 C22 157.89(16)
N1 Ni1 N4 C10 -162.76(16)
N6 Ni1 N4 C10 -73.5(14)
N3 Ni1 N4 C10 22.71(17)
N1 Ni1 N4 C1 16.66(16)
N6 Ni1 N4 C1 105.9(13)
N3 Ni1 N4 C1 -157.87(16)
C10 N4 C1 C18 177.18(18)
Ni1 N4 C1 C18 -2.3(3)
C10 N4 C1 C47 -1.0(2)
Ni1 N4 C1 C47 179.47(13)
N1 Ni1 N6 C20 -161.23(16)
N3 Ni1 N6 C20 13.28(16)
N4 Ni1 N6 C20 109.5(13)
N1 Ni1 N6 C17 25.54(16)
N3 Ni1 N6 C17 -159.94(16)
N4 Ni1 N6 C17 -63.7(14)
C9 N1 C8 C18 -164.63(18)
Ni1 N1 C8 C18 21.4(3)
C9 N1 C8 C14 3.4(2)
Ni1 N1 C8 C14 -170.53(13)
C8 N1 C9 C19 -176.14(18)
Ni1 N1 C9 C19 -2.3(3)
C8 N1 C9 C11 -1.8(2)
Ni1 N1 C9 C11 172.11(13)
C1 N4 C10 C43 -0.7(2)
Ni1 N4 C10 C43 178.84(14)
C1 N4 C10 C33 168.72(19)
Ni1 N4 C10 C33 -11.8(3)
N1 C9 C11 C14 -0.6(2)
C19 C9 C11 C14 173.78(18)
C9 C11 C14 C8 2.7(2)
N1 C8 C14 C11 -3.9(2)
C18 C8 C14 C11 164.12(18)
C29 C12 C15 C22 -79.3(3)
C42 C12 C15 C22 100.2(2)
C29 C12 C15 C20 98.0(2)
C42 C12 C15 C20 -82.5(3)
C22 N3 C16 C51 -1.7(2)
Ni1 N3 C16 C51 171.28(15)
C22 N3 C16 C33 -179.95(19)
Ni1 N3 C16 C33 -6.9(3)
C20 N6 C17 C19 166.05(18)
Ni1 N6 C17 C19 -19.5(3)
C20 N6 C17 C34 -3.5(2)
Ni1 N6 C17 C34 170.90(13)
N1 C8 C18 C1 1.3(3)
C14 C8 C18 C1 -165.05(18)
N1 C8 C18 C13 176.81(16)
C14 C8 C18 C13 10.5(3)
N4 C1 C18 C8 -10.9(3)
C47 C1 C18 C8 166.97(19)
N4 C1 C18 C13 173.57(17)
C47 C1 C18 C13 -8.5(3)
C23 C13 C18 C8 -110.6(2)
C26 C13 C18 C8 70.2(2)
C23 C13 C18 C1 65.0(3)
C26 C13 C18 C1 -114.1(2)
N6 C17 C19 C9 -5.8(3)
C34 C17 C19 C9 162.16(18)
N6 C17 C19 C28 -178.65(17)
C34 C17 C19 C28 -10.7(3)
N1 C9 C19 C17 17.0(3)
C11 C9 C19 C17 -156.56(19)
N1 C9 C19 C28 -169.84(17)
C11 C9 C19 C28 16.6(3)
C17 N6 C20 C15 178.15(18)
Ni1 N6 C20 C15 3.8(3)
C17 N6 C20 C41 1.4(2)
Ni1 N6 C20 C41 -173.01(13)
C22 C15 C20 N6 -15.9(3)
C12 C15 C20 N6 166.88(18)
C22 C15 C20 C41 160.48(19)
C12 C15 C20 C41 -16.8(3)
C20 C15 C22 N3 2.8(3)
C12 C15 C22 N3 -179.97(18)
C20 C15 C22 C46 -164.4(2)
C12 C15 C22 C46 12.8(3)
C16 N3 C22 C15 -165.25(19)
Ni1 N3 C22 C15 21.6(3)
C16 N3 C22 C46 3.7(2)
Ni1 N3 C22 C46 -169.48(14)
C26 C13 C23 C35 1.4(3)
C18 C13 C23 C35 -177.72(18)
C23 C13 C26 C39 -1.8(3)
C18 C13 C26 C39 177.37(18)
C28 C25 C27 C21 -1.0(3)
C28 C25 C27 C48 -177.9(2)
C30 C21 C27 C25 -0.5(3)
C30 C21 C27 C48 176.4(2)
C27 C25 C28 C40 2.1(3)
C27 C25 C28 C19 179.84(19)
C17 C19 C28 C25 56.1(3)
C9 C19 C28 C25 -117.0(2)
C17 C19 C28 C40 -126.1(2)
C9 C19 C28 C40 60.8(3)
C42 C12 C29 C44 -0.3(3)
C15 C12 C29 C44 179.2(2)
C27 C21 C30 C40 0.8(3)
C27 C21 C30 C50 -176.8(2)
N4 C10 C33 O1 171.0(2)
C43 C10 C33 O1 -20.8(3)
N4 C10 C33 C16 -15.3(3)
C43 C10 C33 C16 152.9(2)
N3 C16 C33 O1 -161.2(2)
C51 C16 C33 O1 20.8(3)
N3 C16 C33 C10 25.0(3)
C51 C16 C33 C10 -153.0(2)
N6 C17 C34 C41 4.5(2)
C19 C17 C34 C41 -164.92(19)
C39 C24 C35 C23 -0.3(3)
C39 C24 C35 C31 179.76(19)
C13 C23 C35 C24 -0.4(3)
C13 C23 C35 C31 179.55(18)
C37 C31 C35 C24 2.5(3)
C49 C31 C35 C24 -117.5(2)
C32 C31 C35 C24 123.2(2)
C37 C31 C35 C23 -177.40(19)
C49 C31 C35 C23 62.6(2)
C32 C31 C35 C23 -56.7(2)
C42 C36 C38 C44 -0.3(4)
C61 C36 C38 C44 -179.0(2)
C13 C26 C39 C24 1.1(3)
C13 C26 C39 C45 -179.47(19)
C35 C24 C39 C26 -0.1(3)
C35 C24 C39 C45 -179.49(19)
C21 C30 C40 C28 0.4(3)
C50 C30 C40 C28 178.0(2)
C25 C28 C40 C30 -1.8(3)
C19 C28 C40 C30 -179.61(19)
C17 C34 C41 C20 -3.5(2)
N6 C20 C41 C34 1.4(2)
C15 C20 C41 C34 -175.37(19)
C38 C36 C42 C12 0.1(3)
C61 C36 C42 C12 178.7(2)
C29 C12 C42 C36 0.2(3)
C15 C12 C42 C36 -179.3(2)
N4 C10 C43 C47 2.2(2)
C33 C10 C43 C47 -167.5(2)
C36 C38 C44 C29 0.2(3)
C36 C38 C44 C56 179.6(2)
C12 C29 C44 C38 0.1(3)
C12 C29 C44 C56 -179.3(2)
C26 C39 C45 C75 -70.4(6)
C24 C39 C45 C75 109.0(6)
C26 C39 C45 C77 125.4(4)
C24 C39 C45 C77 -55.2(4)
C26 C39 C45 C76 163.5(5)
C24 C39 C45 C76 -17.1(6)
C26 C39 C45 C78 0.3(4)
C24 C39 C45 C78 179.7(3)
C26 C39 C45 C79 -114.9(4)
C24 C39 C45 C79 64.5(4)
C26 C39 C45 C74 47.6(5)
C24 C39 C45 C74 -133.0(5)
C15 C22 C46 C51 164.4(2)
N3 C22 C46 C51 -4.4(2)
C10 C43 C47 C1 -2.7(2)
N4 C1 C47 C43 2.4(2)
C18 C1 C47 C43 -175.8(2)
C25 C27 C48 C59 -42.8(3)
C21 C27 C48 C59 140.4(2)
C25 C27 C48 C58 -164.6(2)
C21 C27 C48 C58 18.5(3)
C25 C27 C48 C65 76.4(2)
C21 C27 C48 C65 -100.4(2)
C40 C30 C50 C53 176.1(2)
C21 C30 C50 C53 -6.3(3)
C40 C30 C50 C54 54.2(3)
C21 C30 C50 C54 -128.3(2)
C40 C30 C50 C52 -64.7(3)
C21 C30 C50 C52 112.8(3)
C22 C46 C51 C16 3.2(3)
N3 C16 C51 C46 -1.0(3)
C33 C16 C51 C46 177.3(2)
C38 C44 C56 C83 176.8(2)
C29 C44 C56 C83 -3.8(4)
C38 C44 C56 C85 54.1(3)
C29 C44 C56 C85 -126.4(3)
C38 C44 C56 C84 -63.8(3)
C29 C44 C56 C84 115.6(3)
C38 C36 C61 C69 -172.3(4)
C42 C36 C61 C69 9.1(5)
C38 C36 C61 C63 64.4(3)
C42 C36 C61 C63 -114.2(3)
C38 C36 C61 C66 -53.3(3)
C42 C36 C61 C66 128.1(3)
